data_7109961
loop_
_publ_author_name
'Ying Zhao'
'Dong-Sheng Deng'
'Lu-Fang Ma'
'Bao-Ming Jib'
'Li-Ya Wang'

_publ_section_title
;
 A new copper-based metal-organic framework as a promising heterogeneous
 catalyst for chemo- and regio-selective enamination of beta-ketoesters
;
_journal_name_full Chem.Commun.
_journal_page_first 10299
_journal_paper_doi 10.1039/c3cc45310c
_journal_volume 49
_journal_year 2013
_chemical_formula_sum 'C16 H17 Cu N7 O10'
_chemical_formula_weight 530.91
_space_group_IT_number 19
_symmetry_cell_setting orthorhombic
_symmetry_space_group_name_Hall 'P 2ac 2ab'
_symmetry_space_group_name_H-M 'P 21 21 21'
_atom_sites_solution_hydrogens geom
_atom_sites_solution_primary direct
_atom_sites_solution_secondary difmap
_audit_creation_method SHELXL-97
_cell_angle_alpha 90.00
_cell_angle_beta 90.00
_cell_angle_gamma 90.00
_cell_formula_units_Z 4
_cell_length_a 5.7467(5)
_cell_length_b 17.9631(16)
_cell_length_c 20.3944(19)
_cell_measurement_reflns_used 4529
_cell_measurement_temperature 296(2)
_cell_measurement_theta_max 26.94
_cell_measurement_theta_min 3.02
_cell_volume 2105.3(3)
_computing_cell_refinement 'Bruker SMART'
_computing_data_collection 'Bruker SMART'
_computing_data_reduction 'Bruker SAINT'
_computing_molecular_graphics 'Bruker SHELXTL'
_computing_publication_material 'Bruker SHELXTL'
_computing_structure_refinement 'SHELXL-97 (Sheldrick, 1997)'
_computing_structure_solution 'SHELXS-97 (Sheldrick, 1990)'
_diffrn_ambient_temperature 296(2)
_diffrn_measured_fraction_theta_full 0.983
_diffrn_measured_fraction_theta_max 0.983
_diffrn_measurement_device_type 'CCD area detector'
_diffrn_measurement_method 'phi and omega scans'
_diffrn_radiation_monochromator graphite
_diffrn_radiation_source 'fine-focus sealed tube'
_diffrn_radiation_type MoK\a
_diffrn_radiation_wavelength 0.71073
_diffrn_reflns_av_R_equivalents 0.0277
_diffrn_reflns_av_sigmaI/netI 0.0362
_diffrn_reflns_limit_h_max 6
_diffrn_reflns_limit_h_min -6
_diffrn_reflns_limit_k_max 20
_diffrn_reflns_limit_k_min -18
_diffrn_reflns_limit_l_max 24
_diffrn_reflns_limit_l_min -24
_diffrn_reflns_number 12029
_diffrn_reflns_theta_full 25.50
_diffrn_reflns_theta_max 25.50
_diffrn_reflns_theta_min 2.30
_diffrn_standards_number 0
_exptl_absorpt_coefficient_mu 1.109
_exptl_absorpt_correction_T_max 0.8005
_exptl_absorpt_correction_T_min 0.6653
_exptl_absorpt_correction_type multi-scan
_exptl_absorpt_process_details sadabs
_exptl_crystal_colour blue
_exptl_crystal_density_diffrn 1.675
_exptl_crystal_density_method 'not measured'
_exptl_crystal_description block
_exptl_crystal_F_000 1084
_exptl_crystal_size_max 0.40
_exptl_crystal_size_mid 0.32
_exptl_crystal_size_min 0.21
_refine_diff_density_max 0.244
_refine_diff_density_min -0.248
_refine_diff_density_rms 0.046
_refine_ls_abs_structure_details 'Flack H D (1983), Acta Cryst. A39, 876-881'
_refine_ls_abs_structure_Flack 0.009(12)
_refine_ls_extinction_method none
_refine_ls_goodness_of_fit_ref 1.057
_refine_ls_hydrogen_treatment constr
_refine_ls_matrix_type full
_refine_ls_number_parameters 308
_refine_ls_number_reflns 3809
_refine_ls_number_restraints 0
_refine_ls_restrained_S_all 1.057
_refine_ls_R_factor_all 0.0327
_refine_ls_R_factor_gt 0.0277
_refine_ls_shift/su_max 0.002
_refine_ls_shift/su_mean 0.000
_refine_ls_structure_factor_coef Fsqd
_refine_ls_weighting_details 'calc w=1/[\s^2^(Fo^2^)+(0.0387P)^2^+0.1145P] where P=(Fo^2^+2Fc^2^)/3'
_refine_ls_weighting_scheme calc
_refine_ls_wR_factor_gt 0.0697
_refine_ls_wR_factor_ref 0.0720
_reflns_number_gt 3486
_reflns_number_total 3809
_reflns_threshold_expression >2sigma(I)
_cod_data_source_file c3cc45310c.txt
_cod_data_source_block a
_cod_depositor_comments
;
The following automatic conversions were performed:

data name '_atom_type_scat_sourc' was replaced with
'_atom_type_scat_source' as specified in the replacement file
'data/replacement-values/replacement_tags.lst'.

Automatic conversion script
Id: cif_correct_tags 9268 2022-04-12 08:56:07Z antanas 
;
_cod_original_sg_symbol_H-M P2(1)2(1)2(1)
_cod_database_code 7109961

loop_
_symmetry_equiv_pos_as_xyz
'x, y, z'
'-x+1/2, -y, z+1/2'
'-x, y+1/2, -z+1/2'
'x+1/2, -y+1/2, -z'

loop_
_atom_site_label
_atom_site_type_symbol
_atom_site_fract_x
_atom_site_fract_y
_atom_site_fract_z
_atom_site_U_iso_or_equiv
_atom_site_adp_type
_atom_site_occupancy
_atom_site_symmetry_multiplicity
_atom_site_calc_flag
_atom_site_refinement_flags
Cu1 Cu 0.64423(4) 0.996168(12) 0.791511(9) 0.02597(5) Uani 1 1 d .
O1 O 0.5416(2) 1.04654(7) 0.71096(6) 0.0290(3) Uani 1 1 d .
O2 O 0.8013(2) 0.96765(7) 0.67106(6) 0.0406(4) Uani 1 1 d .
O3 O 0.8242(2) 0.89712(7) 0.53668(7) 0.0366(4) Uani 1 1 d .
O4 O 1.1125(2) 0.97677(8) 0.55613(7) 0.0445(4) Uani 1 1 d .
H4 H 1.1898 0.9384 0.5575 0.067 Uiso 1 1 calc R
O5 O 0.9572(3) 0.98612(9) 0.42067(7) 0.0630(5) Uani 1 1 d .
O6 O 0.7222(2) 1.05970(7) 0.36453(6) 0.0347(4) Uani 1 1 d .
O7 O 0.1239(3) 1.20241(9) 0.47180(7) 0.0513(4) Uani 1 1 d .
O8 O 0.1280(3) 1.21599(9) 0.57640(7) 0.0685(5) Uani 1 1 d .
O9 O 0.3785(3) 0.86046(10) 0.56338(11) 0.0847(7) Uani 1 1 d .
H1W H 0.5192 0.8697 0.5535 0.127 Uiso 1 1 d R
H2W H 0.3614 0.8138 0.5583 0.127 Uiso 1 1 d R
O10 O 0.8886(4) 0.80231(10) 0.41919(11) 0.0995(8) Uani 1 1 d .
H3W H 0.8907 0.8350 0.4493 0.149 Uiso 1 1 d R
H4W H 0.9501 0.8217 0.3854 0.149 Uiso 1 1 d R
N1 N 0.2027(3) 1.18854(10) 0.52616(8) 0.0379(5) Uani 1 1 d .
N2 N 0.3892(3) 0.92110(8) 0.78148(7) 0.0282(4) Uani 1 1 d .
N3 N 0.1565(3) 0.84509(8) 0.73080(7) 0.0278(4) Uani 1 1 d .
N4 N 0.2203(3) 0.80861(9) 0.78665(8) 0.0368(4) Uani 1 1 d .
N5 N -0.1437(3) 0.65906(8) 0.72423(7) 0.0313(4) Uani 1 1 d .
N6 N -0.2420(3) 0.62383(10) 0.67207(8) 0.0391(5) Uani 1 1 d .
N7 N 0.0929(3) 0.56893(9) 0.70135(7) 0.0322(4) Uani 1 1 d .
C1 C 0.6161(3) 1.05116(9) 0.59707(8) 0.0230(4) Uani 1 1 d .
C2 C 0.7333(3) 1.02623(10) 0.54076(8) 0.0260(5) Uani 1 1 d .
C3 C 0.6788(3) 1.05796(10) 0.47982(8) 0.0266(5) Uani 1 1 d .
C4 C 0.5086(3) 1.11230(10) 0.47500(9) 0.0290(5) Uani 1 1 d .
H4A H 0.4720 1.1332 0.4346 0.035 Uiso 1 1 calc R
C5 C 0.3948(3) 1.13472(10) 0.53067(9) 0.0273(5) Uani 1 1 d .
C6 C 0.4474(3) 1.10643(10) 0.59151(9) 0.0274(5) Uani 1 1 d .
H6 H 0.3710 1.1240 0.6286 0.033 Uiso 1 1 calc R
C7 C 0.6606(3) 1.01853(9) 0.66372(8) 0.0251(4) Uani 1 1 d .
C8 C 0.8954(3) 0.96024(11) 0.54442(8) 0.0281(5) Uani 1 1 d .
C9 C 0.8004(4) 1.03224(11) 0.41797(9) 0.0340(5) Uani 1 1 d .
C10 C 0.3579(4) 0.85670(11) 0.81526(9) 0.0360(5) Uani 1 1 d .
H10 H 0.4286 0.8475 0.8555 0.043 Uiso 1 1 calc R
C11 C 0.2571(3) 0.91079(11) 0.72854(9) 0.0281(5) Uani 1 1 d .
H11 H 0.2387 0.9451 0.6948 0.034 Uiso 1 1 calc R
C12 C 0.0128(4) 0.80910(11) 0.68064(9) 0.0326(5) Uani 1 1 d .
H12A H 0.0885 0.7634 0.6669 0.039 Uiso 1 1 calc R
H12B H 0.0035 0.8416 0.6427 0.039 Uiso 1 1 calc R
C13 C -0.2321(3) 0.79088(11) 0.70339(11) 0.0376(5) Uani 1 1 d .
H13A H -0.2978 0.8348 0.7239 0.045 Uiso 1 1 calc R
H13B H -0.3263 0.7795 0.6652 0.045 Uiso 1 1 calc R
C14 C -0.2503(4) 0.72641(11) 0.75121(10) 0.0366(5) Uani 1 1 d .
H14A H -0.1732 0.7396 0.7919 0.044 Uiso 1 1 calc R
H14B H -0.4128 0.7168 0.7609 0.044 Uiso 1 1 calc R
C15 C 0.0516(4) 0.62648(11) 0.74079(10) 0.0328(5) Uani 1 1 d .
H15 H 0.1474 0.6414 0.7751 0.039 Uiso 1 1 calc R
C16 C -0.0942(4) 0.57026(11) 0.66010(10) 0.0375(6) Uani 1 1 d .
H16 H -0.1146 0.5360 0.6264 0.045 Uiso 1 1 calc R

loop_
_atom_site_aniso_label
_atom_site_aniso_U_11
_atom_site_aniso_U_22
_atom_site_aniso_U_33
_atom_site_aniso_U_23
_atom_site_aniso_U_13
_atom_site_aniso_U_12
Cu1 0.03190(10) 0.02839(11) 0.01762(9) 0.00103(10) -0.00404(8) -0.00033(11)
O1 0.0342(6) 0.0339(7) 0.0188(6) 0.0002(6) -0.0002(6) 0.0015(6)
O2 0.0509(8) 0.0412(8) 0.0296(7) 0.0028(6) -0.0019(6) 0.0190(7)
O3 0.0338(7) 0.0291(7) 0.0469(8) -0.0050(6) 0.0051(7) 0.0024(7)
O4 0.0249(7) 0.0464(9) 0.0620(9) -0.0009(7) -0.0034(7) -0.0009(6)
O5 0.0751(10) 0.0779(11) 0.0360(8) 0.0079(8) 0.0200(7) 0.0437(10)
O6 0.0447(8) 0.0384(8) 0.0210(6) -0.0023(6) 0.0070(6) -0.0004(7)
O7 0.0595(9) 0.0587(9) 0.0358(7) 0.0042(7) -0.0097(8) 0.0267(9)
O8 0.0872(12) 0.0804(11) 0.0380(8) -0.0006(8) 0.0100(9) 0.0543(10)
O9 0.0334(9) 0.0648(11) 0.156(2) 0.0158(12) 0.0150(12) 0.0072(10)
O10 0.1285(18) 0.0671(12) 0.1031(15) -0.0294(11) 0.0471(14) -0.0210(14)
N1 0.0454(10) 0.0376(10) 0.0307(9) 0.0023(8) 0.0029(8) 0.0103(8)
N2 0.0304(8) 0.0300(8) 0.0241(7) 0.0004(6) -0.0014(7) 0.0003(7)
N3 0.0302(8) 0.0279(8) 0.0254(7) 0.0032(6) -0.0024(7) -0.0010(8)
N4 0.0433(10) 0.0361(9) 0.0310(8) 0.0106(8) -0.0043(8) -0.0047(8)
N5 0.0301(8) 0.0276(8) 0.0363(9) 0.0014(6) -0.0044(8) -0.0024(8)
N6 0.0358(9) 0.0389(10) 0.0425(10) -0.0004(8) -0.0099(8) -0.0004(8)
N7 0.0378(9) 0.0302(8) 0.0287(8) 0.0013(7) -0.0070(7) 0.0014(7)
C1 0.0266(9) 0.0218(9) 0.0207(8) 0.0001(7) -0.0001(8) -0.0002(8)
C2 0.0270(9) 0.0272(11) 0.0240(9) 0.0009(7) 0.0017(8) -0.0046(8)
C3 0.0284(10) 0.0282(10) 0.0232(8) -0.0006(7) 0.0054(8) -0.0025(8)
C4 0.0372(10) 0.0306(11) 0.0191(9) 0.0031(8) -0.0005(8) -0.0008(9)
C5 0.0340(11) 0.0253(10) 0.0227(8) 0.0003(7) 0.0021(8) 0.0043(8)
C6 0.0369(10) 0.0275(10) 0.0177(8) -0.0028(8) 0.0046(8) 0.0017(8)
C7 0.0295(9) 0.0245(10) 0.0212(8) 0.0003(7) -0.0027(8) -0.0019(8)
C8 0.0261(10) 0.0361(11) 0.0221(9) 0.0017(8) 0.0065(8) 0.0015(9)
C9 0.0415(12) 0.0354(11) 0.0250(9) -0.0013(8) 0.0098(8) -0.0026(9)
C10 0.0376(11) 0.0433(12) 0.0273(9) 0.0075(8) -0.0041(9) -0.0053(10)
C11 0.0274(9) 0.0275(10) 0.0295(10) 0.0048(8) -0.0026(8) 0.0009(8)
C12 0.0398(11) 0.0287(11) 0.0293(10) 0.0003(8) -0.0034(9) 0.0009(9)
C13 0.0323(10) 0.0267(11) 0.0539(13) 0.0005(10) -0.0089(10) 0.0014(8)
C14 0.0317(10) 0.0324(11) 0.0456(12) -0.0045(9) 0.0047(10) 0.0017(9)
C15 0.0376(10) 0.0251(10) 0.0357(10) 0.0016(9) -0.0080(9) 0.0003(9)
C16 0.0390(12) 0.0385(12) 0.0350(10) -0.0029(9) -0.0088(9) -0.0008(10)

loop_
_atom_type_symbol
_atom_type_description
_atom_type_scat_dispersion_real
_atom_type_scat_dispersion_imag
_atom_type_scat_source
C C 0.0033 0.0016 'International Tables Vol C Tables 4.2.6.8 and 6.1.1.4'
H H 0.0000 0.0000 'International Tables Vol C Tables 4.2.6.8 and 6.1.1.4'
N N 0.0061 0.0033 'International Tables Vol C Tables 4.2.6.8 and 6.1.1.4'
O O 0.0106 0.0060 'International Tables Vol C Tables 4.2.6.8 and 6.1.1.4'
Cu Cu 0.3201 1.2651 'International Tables Vol C Tables 4.2.6.8 and 6.1.1.4'

loop_
_geom_angle_atom_site_label_1
_geom_angle_atom_site_label_2
_geom_angle_atom_site_label_3
_geom_angle
_geom_angle_site_symmetry_1
_geom_angle_site_symmetry_3
O6 Cu1 O1 172.54(5) 2_675 .
O6 Cu1 N2 91.12(6) 2_675 .
O1 Cu1 N2 90.30(6) . .
O6 Cu1 N7 89.04(6) 2_675 3_656
O1 Cu1 N7 89.23(6) . 3_656
N2 Cu1 N7 177.57(6) . 3_656
C7 O1 Cu1 106.68(11) . .
C8 O4 H4 109.5 . .
C9 O6 Cu1 108.28(12) . 2_674
H1W O9 H2W 105.9 . .
H3W O10 H4W 107.2 . .
O8 N1 O7 123.40(18) . .
O8 N1 C5 118.62(16) . .
O7 N1 C5 117.96(16) . .
C11 N2 C10 102.53(16) . .
C11 N2 Cu1 126.39(12) . .
C10 N2 Cu1 128.23(13) . .
C11 N3 N4 110.01(15) . .
C11 N3 C12 128.27(15) . .
N4 N3 C12 121.50(15) . .
C10 N4 N3 102.58(15) . .
C15 N5 N6 110.46(16) . .
C15 N5 C14 129.12(17) . .
N6 N5 C14 120.31(16) . .
C16 N6 N5 102.64(16) . .
C15 N7 C16 102.61(16) . .
C15 N7 Cu1 126.67(13) . 3_646
C16 N7 Cu1 130.56(13) . 3_646
C6 C1 C2 119.65(15) . .
C6 C1 C7 118.07(15) . .
C2 C1 C7 122.25(15) . .
C3 C2 C1 119.18(16) . .
C3 C2 C8 120.05(15) . .
C1 C2 C8 120.39(15) . .
C4 C3 C2 120.46(16) . .
C4 C3 C9 118.79(16) . .
C2 C3 C9 120.73(17) . .
C5 C4 C3 119.01(17) . .
C5 C4 H4A 120.5 . .
C3 C4 H4A 120.5 . .
C4 C5 C6 122.29(18) . .
C4 C5 N1 119.96(16) . .
C6 C5 N1 117.70(16) . .
C5 C6 C1 119.36(17) . .
C5 C6 H6 120.3 . .
C1 C6 H6 120.3 . .
O2 C7 O1 123.37(16) . .
O2 C7 C1 120.82(16) . .
O1 C7 C1 115.81(15) . .
O3 C8 O4 123.90(18) . .
O3 C8 C2 121.25(16) . .
O4 C8 C2 114.85(17) . .
O5 C9 O6 123.91(18) . .
O5 C9 C3 120.55(17) . .
O6 C9 C3 115.49(17) . .
N4 C10 N2 114.59(17) . .
N4 C10 H10 122.7 . .
N2 C10 H10 122.7 . .
N3 C11 N2 110.29(16) . .
N3 C11 H11 124.9 . .
N2 C11 H11 124.9 . .
N3 C12 C13 113.85(16) . .
N3 C12 H12A 108.8 . .
C13 C12 H12A 108.8 . .
N3 C12 H12B 108.8 . .
C13 C12 H12B 108.8 . .
H12A C12 H12B 107.7 . .
C14 C13 C12 115.14(17) . .
C14 C13 H13A 108.5 . .
C12 C13 H13A 108.5 . .
C14 C13 H13B 108.5 . .
C12 C13 H13B 108.5 . .
H13A C13 H13B 107.5 . .
N5 C14 C13 111.13(17) . .
N5 C14 H14A 109.4 . .
C13 C14 H14A 109.4 . .
N5 C14 H14B 109.4 . .
C13 C14 H14B 109.4 . .
H14A C14 H14B 108.0 . .
N5 C15 N7 110.11(17) . .
N5 C15 H15 124.9 . .
N7 C15 H15 124.9 . .
N6 C16 N7 114.18(18) . .
N6 C16 H16 122.9 . .
N7 C16 H16 122.9 . .

loop_
_geom_bond_atom_site_label_1
_geom_bond_atom_site_label_2
_geom_bond_distance
_geom_bond_site_symmetry_2
Cu1 O6 1.9530(13) 2_675
Cu1 O1 1.9660(12) .
Cu1 N2 2.0020(15) .
Cu1 N7 2.0031(16) 3_656
O1 C7 1.284(2) .
O2 C7 1.229(2) .
O3 C8 1.216(2) .
O4 C8 1.305(2) .
O4 H4 0.8200 .
O5 C9 1.225(3) .
O6 C9 1.278(2) .
O6 Cu1 1.9530(13) 2_674
O7 N1 1.223(2) .
O8 N1 1.216(2) .
O9 H1W 0.8500 .
O9 H2W 0.8500 .
O10 H3W 0.8501 .
O10 H4W 0.8500 .
N1 C5 1.470(3) .
N2 C11 1.333(2) .
N2 C10 1.358(2) .
N3 C11 1.315(2) .
N3 N4 1.364(2) .
N3 C12 1.465(2) .
N4 C10 1.308(3) .
N5 C15 1.310(3) .
N5 N6 1.360(2) .
N5 C14 1.464(2) .
N6 C16 1.306(3) .
N7 C15 1.331(2) .
N7 C16 1.365(2) .
N7 Cu1 2.0031(16) 3_646
C1 C6 1.392(3) .
C1 C2 1.405(2) .
C1 C7 1.502(2) .
C2 C3 1.403(2) .
C2 C8 1.509(3) .
C3 C4 1.385(3) .
C3 C9 1.514(3) .
C4 C5 1.371(3) .
C4 H4A 0.9300 .
C5 C6 1.374(2) .
C6 H6 0.9300 .
C10 H10 0.9300 .
C11 H11 0.9300 .
C12 C13 1.518(3) .
C12 H12A 0.9700 .
C12 H12B 0.9700 .
C13 C14 1.518(3) .
C13 H13A 0.9700 .
C13 H13B 0.9700 .
C14 H14A 0.9700 .
C14 H14B 0.9700 .
C15 H15 0.9300 .
C16 H16 0.9300 .

loop_
_geom_hbond_atom_site_label_D
_geom_hbond_atom_site_label_H
_geom_hbond_atom_site_label_A
_geom_hbond_distance_DH
_geom_hbond_distance_HA
_geom_hbond_distance_DA
_geom_hbond_angle_DHA
_geom_hbond_site_symmetry_A
O10 H4W N6 0.85 2.34 3.120(3) 153.4 4_666
O10 H3W O3 0.85 2.14 2.963(2) 163.9 .
O9 H2W O10 0.85 2.14 2.946(3) 157.8 4_466
O9 H1W O3 0.85 1.85 2.701(2) 175.0 .
O4 H4 O9 0.82 1.78 2.593(2) 174.8 1_655

loop_
_geom_torsion_atom_site_label_1
_geom_torsion_atom_site_label_2
_geom_torsion_atom_site_label_3
_geom_torsion_atom_site_label_4
_geom_torsion
_geom_torsion_site_symmetry_1
O6 Cu1 O1 C7 8.1(5) 2_675
N2 Cu1 O1 C7 -92.84(12) .
N7 Cu1 O1 C7 84.77(12) 3_656
O6 Cu1 N2 C11 -160.49(15) 2_675
O1 Cu1 N2 C11 12.19(15) .
N7 Cu1 N2 C11 -66.7(15) 3_656
O6 Cu1 N2 C10 -3.01(16) 2_675
O1 Cu1 N2 C10 169.67(16) .
N7 Cu1 N2 C10 90.8(15) 3_656
C11 N3 N4 C10 0.5(2) .
C12 N3 N4 C10 175.53(17) .
C15 N5 N6 C16 0.0(2) .
C14 N5 N6 C16 176.53(17) .
C6 C1 C2 C3 0.4(3) .
C7 C1 C2 C3 178.39(16) .
C6 C1 C2 C8 -172.62(16) .
C7 C1 C2 C8 5.4(3) .
C1 C2 C3 C4 -1.1(3) .
C8 C2 C3 C4 171.89(17) .
C1 C2 C3 C9 -179.64(17) .
C8 C2 C3 C9 -6.6(3) .
C2 C3 C4 C5 0.2(3) .
C9 C3 C4 C5 178.75(18) .
C3 C4 C5 C6 1.5(3) .
C3 C4 C5 N1 -175.83(17) .
O8 N1 C5 C4 -169.1(2) .
O7 N1 C5 C4 12.1(3) .
O8 N1 C5 C6 13.4(3) .
O7 N1 C5 C6 -165.43(19) .
C4 C5 C6 C1 -2.3(3) .
N1 C5 C6 C1 175.13(17) .
C2 C1 C6 C5 1.3(3) .
C7 C1 C6 C5 -176.81(17) .
Cu1 O1 C7 O2 2.9(2) .
Cu1 O1 C7 C1 -177.90(12) .
C6 C1 C7 O2 177.25(17) .
C2 C1 C7 O2 -0.8(3) .
C6 C1 C7 O1 -2.0(2) .
C2 C1 C7 O1 179.93(16) .
C3 C2 C8 O3 -84.5(2) .
C1 C2 C8 O3 88.4(2) .
C3 C2 C8 O4 95.3(2) .
C1 C2 C8 O4 -91.8(2) .
Cu1 O6 C9 O5 9.4(2) 2_674
Cu1 O6 C9 C3 -168.00(13) 2_674
C4 C3 C9 O5 177.53(19) .
C2 C3 C9 O5 -3.9(3) .
C4 C3 C9 O6 -4.9(3) .
C2 C3 C9 O6 173.61(17) .
N3 N4 C10 N2 -0.7(2) .
C11 N2 C10 N4 0.7(2) .
Cu1 N2 C10 N4 -160.94(14) .
N4 N3 C11 N2 -0.1(2) .
C12 N3 C11 N2 -174.73(17) .
C10 N2 C11 N3 -0.3(2) .
Cu1 N2 C11 N3 161.75(12) .
C11 N3 C12 C13 -120.2(2) .
N4 N3 C12 C13 65.7(2) .
N3 C12 C13 C14 -72.8(2) .
C15 N5 C14 C13 107.7(2) .
N6 N5 C14 C13 -68.1(2) .
C12 C13 C14 N5 -55.5(2) .
N6 N5 C15 N7 0.0(2) .
C14 N5 C15 N7 -176.16(18) .
C16 N7 C15 N5 0.0(2) .
Cu1 N7 C15 N5 -175.76(12) 3_646
N5 N6 C16 N7 0.0(2) .
C15 N7 C16 N6 0.0(2) .
Cu1 N7 C16 N6 175.53(13) 3_646
